data_7710190
loop_
_publ_author_name
'Dunaj, Tobias'
'Dollberg, Kevin'
'von H\"anisch, Carsten'

_publ_section_title
;
 Binary interpnictogen compounds bearing diaryl bismuth fragments bound to
 all lighter pnictogens
;
_journal_name_full 'Dalton Transactions'
_journal_paper_doi 10.1039/D2DT00472K
_journal_year 2022
_chemical_formula_moiety 'C20 H28 Bi P'
_chemical_formula_sum 'C20 H28 Bi P'
_chemical_formula_weight 508.37
_chemical_properties_physical Air-sensitive,Moisture-sensitive,Light-sensitive
_space_group_crystal_system monoclinic
_space_group_IT_number 14
_space_group_name_Hall '-P 2yn'
_space_group_name_H-M_alt 'P 1 21/n 1'
_atom_sites_solution_hydrogens geom
_atom_sites_solution_primary dual
_audit_creation_date 2020-02-17
_audit_creation_method
;
Olex2 1.2
(compiled 2018.05.29 svn.r3508 for OlexSys, GUI svn.r5506)
;
_audit_update_record
;
2022-02-11 deposited with the CCDC.	2022-04-13 downloaded from the CCDC.
;
_cell_angle_alpha 90
_cell_angle_beta 95.753(4)
_cell_angle_gamma 90
_cell_formula_units_Z 4
_cell_length_a 6.3994(3)
_cell_length_b 18.2817(10)
_cell_length_c 16.9616(9)
_cell_measurement_reflns_used 51580
_cell_measurement_temperature 100.00
_cell_measurement_theta_max 29.49
_cell_measurement_theta_min 1.62
_cell_volume 1974.38(18)
_computing_molecular_graphics 'Olex2 (Dolomanov et al., 2009)'
_computing_publication_material 'Olex2 (Dolomanov et al., 2009)'
_computing_structure_refinement 'XL (Sheldrick, 2008)'
_computing_structure_solution 'XT (Sheldrick, 2015)'
_diffrn_ambient_temperature 100.00
_diffrn_detector 'CCD area detector'
_diffrn_detector_area_resol_mean 5.6
_diffrn_detector_type 'STOE IPDS 2T'
_diffrn_measured_fraction_theta_full 1.000
_diffrn_measured_fraction_theta_max 1.000
_diffrn_measurement_device 'three-circle diffractometer'
_diffrn_measurement_device_type 'STOE IPDS 2T'
_diffrn_measurement_method '\w scans'
_diffrn_radiation_monochromator graphite
_diffrn_radiation_probe x-ray
_diffrn_radiation_type MoK\a
_diffrn_radiation_wavelength 0.71073
_diffrn_reflns_av_R_equivalents 0.0277
_diffrn_reflns_av_unetI/netI 0.0158
_diffrn_reflns_Laue_measured_fraction_full 1.000
_diffrn_reflns_Laue_measured_fraction_max 1.000
_diffrn_reflns_limit_h_max 8
_diffrn_reflns_limit_h_min -8
_diffrn_reflns_limit_k_max 24
_diffrn_reflns_limit_k_min -24
_diffrn_reflns_limit_l_max 22
_diffrn_reflns_limit_l_min -22
_diffrn_reflns_number 24622
_diffrn_reflns_point_group_measured_fraction_full 1.000
_diffrn_reflns_point_group_measured_fraction_max 1.000
_diffrn_reflns_theta_full 25.242
_diffrn_reflns_theta_max 28.499
_diffrn_reflns_theta_min 2.228
_diffrn_source 'sealed X-ray tube'
_diffrn_source_target Mo
_exptl_absorpt_coefficient_mu 9.007
_exptl_absorpt_correction_T_max 0.1993
_exptl_absorpt_correction_T_min 0.0468
_exptl_absorpt_correction_type sphere
_exptl_absorpt_process_details 'STOE LANA, 1.76.6'
_exptl_crystal_colour yellow
_exptl_crystal_colour_primary yellow
_exptl_crystal_density_diffrn 1.710
_exptl_crystal_description needle
_exptl_crystal_F_000 984
_exptl_crystal_size_rad 0.0705
_refine_diff_density_max 0.947
_refine_diff_density_min -0.751
_refine_diff_density_rms 0.117
_refine_ls_extinction_method none
_refine_ls_goodness_of_fit_ref 1.047
_refine_ls_hydrogen_treatment constr
_refine_ls_matrix_type full
_refine_ls_number_parameters 205
_refine_ls_number_reflns 5012
_refine_ls_number_restraints 0
_refine_ls_restrained_S_all 1.047
_refine_ls_R_factor_all 0.0284
_refine_ls_R_factor_gt 0.0214
_refine_ls_shift/su_max 0.001
_refine_ls_shift/su_mean 0.000
_refine_ls_structure_factor_coef Fsqd
_refine_ls_weighting_details 'w=1/[\s^2^(Fo^2^)+(0.0195P)^2^+5.9501P] where P=(Fo^2^+2Fc^2^)/3'
_refine_ls_weighting_scheme calc
_refine_ls_wR_factor_gt 0.0475
_refine_ls_wR_factor_ref 0.0504
_reflns_Friedel_coverage 0.000
_reflns_number_gt 4462
_reflns_number_total 5012
_reflns_threshold_expression 'I > 2\s(I)'
_cod_data_source_file d2dt00472k2.cif
_cod_data_source_block tdx005
_cod_database_code 7710190
_shelx_shelxl_version_number 2014/7
_shelx_space_group_comment
;
The symmetry employed for this shelxl refinement is uniquely defined
by the following loop, which should always be used as a source of
symmetry information in preference to the above space-group names.
They are only intended as comments.
;
_olex2_refinement_description
;
1. Fixed Uiso
 At 1.2 times of:
  All C(H) groups
 At 1.5 times of:
  All C(H,H,H) groups
2.a Aromatic/amide H refined with riding coordinates:
 C13(H13), C6(H6), C9(H9), C5(H5), C14(H14), C7(H7), C10(H10), C8(H8),
 C11(H11), C12(H12)
2.b Idealised Me refined as rotating group:
 C15(H15A,H15B,H15C), C16(H16A,H16B,H16C), C20(H20A,H20B,H20C), C19(H19A,H19B,
 H19C), C18(H18A,H18B,H18C), C17(H17A,H17B,H17C)
;
_olex2_submission_special_instructions 'No special instructions were received'

loop_
_space_group_symop_operation_xyz
'x, y, z'
'-x+1/2, y+1/2, -z+1/2'
'-x, -y, -z'
'x-1/2, -y-1/2, z-1/2'

loop_
_atom_site_label
_atom_site_type_symbol
_atom_site_fract_x
_atom_site_fract_y
_atom_site_fract_z
_atom_site_U_iso_or_equiv
_atom_site_adp_type
_atom_site_occupancy
_atom_site_site_symmetry_order
_atom_site_calc_flag
_atom_site_refinement_flags_posn
_atom_site_refinement_flags_adp
_atom_site_refinement_flags_occupancy
_atom_site_disorder_assembly
_atom_site_disorder_group
Bi1 Bi 0.27799(2) 0.33059(2) 0.74740(2) 0.01848(4) Uani 1 1 d . . . . .
P1 P 0.57556(12) 0.29047(5) 0.65828(5) 0.01856(15) Uani 1 1 d . . . . .
C4 C 0.4360(5) 0.29249(18) 0.55390(18) 0.0207(6) Uani 1 1 d . . . . .
C13 C -0.0386(5) 0.5111(2) 0.6026(2) 0.0263(7) Uani 1 1 d . . . . .
H13 H -0.1714 0.5159 0.5726 0.032 Uiso 1 1 calc R . . . .
C3 C 0.6139(5) 0.19249(18) 0.69474(19) 0.0207(6) Uani 1 1 d . . . . .
C6 C 0.8402(5) 0.43539(19) 0.8893(2) 0.0252(7) Uani 1 1 d . . . . .
H6 H 0.9751 0.4527 0.8795 0.030 Uiso 1 1 calc R . . . .
C15 C 0.2025(5) 0.2720(2) 0.5458(2) 0.0251(7) Uani 1 1 d . . . . .
H15A H 0.1848 0.2241 0.5704 0.038 Uiso 1 1 calc GR . . . .
H15B H 0.1500 0.2697 0.4896 0.038 Uiso 1 1 calc GR . . . .
H15C H 0.1235 0.3089 0.5723 0.038 Uiso 1 1 calc GR . . . .
C16 C 0.5517(5) 0.2427(2) 0.49977(19) 0.0270(7) Uani 1 1 d . . . . .
H16A H 0.7031 0.2519 0.5088 0.041 Uiso 1 1 calc GR . . . .
H16B H 0.5028 0.2530 0.4443 0.041 Uiso 1 1 calc GR . . . .
H16C H 0.5231 0.1914 0.5116 0.041 Uiso 1 1 calc GR . . . .
C1 C 0.5097(5) 0.37861(18) 0.84220(18) 0.0210(6) Uani 1 1 d . . . . .
C9 C 0.4460(5) 0.38509(18) 0.91809(19) 0.0222(6) Uani 1 1 d . . . . .
H9 H 0.3109 0.3682 0.9282 0.027 Uiso 1 1 calc R . . . .
C2 C 0.2068(5) 0.43951(18) 0.68803(18) 0.0211(6) Uani 1 1 d . . . . .
C20 C 0.4271(5) 0.14093(19) 0.6802(2) 0.0252(6) Uani 1 1 d . . . . .
H20A H 0.3069 0.1613 0.7042 0.038 Uiso 1 1 calc GR . . . .
H20B H 0.4637 0.0932 0.7039 0.038 Uiso 1 1 calc GR . . . .
H20C H 0.3904 0.1351 0.6230 0.038 Uiso 1 1 calc GR . . . .
C19 C 0.6760(5) 0.1990(2) 0.7844(2) 0.0269(7) Uani 1 1 d . . . . .
H19A H 0.7870 0.2358 0.7943 0.040 Uiso 1 1 calc GR . . . .
H19B H 0.7274 0.1516 0.8053 0.040 Uiso 1 1 calc GR . . . .
H19C H 0.5532 0.2138 0.8107 0.040 Uiso 1 1 calc GR . . . .
C5 C 0.7082(5) 0.4041(2) 0.82830(19) 0.0238(6) Uani 1 1 d . . . . .
H5 H 0.7536 0.4001 0.7768 0.029 Uiso 1 1 calc R . . . .
C14 C 0.0114(5) 0.44702(19) 0.64396(19) 0.0233(6) Uani 1 1 d . . . . .
H14 H -0.0873 0.4081 0.6423 0.028 Uiso 1 1 calc R . . . .
C7 C 0.7744(6) 0.4413(2) 0.9648(2) 0.0273(7) Uani 1 1 d . . . . .
H7 H 0.8641 0.4628 1.0065 0.033 Uiso 1 1 calc R . . . .
C10 C 0.3471(5) 0.4974(2) 0.6916(2) 0.0260(7) Uani 1 1 d . . . . .
H10 H 0.4786 0.4932 0.7226 0.031 Uiso 1 1 calc R . . . .
C18 C 0.8039(5) 0.1600(2) 0.6585(2) 0.0298(7) Uani 1 1 d . . . . .
H18A H 0.7690 0.1532 0.6014 0.045 Uiso 1 1 calc GR . . . .
H18B H 0.8404 0.1127 0.6833 0.045 Uiso 1 1 calc GR . . . .
H18C H 0.9236 0.1934 0.6677 0.045 Uiso 1 1 calc GR . . . .
C8 C 0.5778(5) 0.41594(18) 0.9789(2) 0.0254(7) Uani 1 1 d . . . . .
H8 H 0.5330 0.4197 1.0305 0.030 Uiso 1 1 calc R . . . .
C17 C 0.4593(5) 0.37161(19) 0.52599(19) 0.0254(7) Uani 1 1 d . . . . .
H17A H 0.3895 0.4047 0.5605 0.038 Uiso 1 1 calc GR . . . .
H17B H 0.3946 0.3765 0.4714 0.038 Uiso 1 1 calc GR . . . .
H17C H 0.6086 0.3842 0.5282 0.038 Uiso 1 1 calc GR . . . .
C11 C 0.2964(6) 0.5616(2) 0.6499(2) 0.0282(7) Uani 1 1 d . . . . .
H11 H 0.3935 0.6011 0.6523 0.034 Uiso 1 1 calc R . . . .
C12 C 0.1041(6) 0.5680(2) 0.6049(2) 0.0290(7) Uani 1 1 d . . . . .
H12 H 0.0705 0.6115 0.5757 0.035 Uiso 1 1 calc R . . . .

loop_
_atom_site_aniso_label
_atom_site_aniso_U_11
_atom_site_aniso_U_22
_atom_site_aniso_U_33
_atom_site_aniso_U_23
_atom_site_aniso_U_13
_atom_site_aniso_U_12
Bi1 0.01528(6) 0.02198(6) 0.01821(6) 0.00029(5) 0.00173(4) -0.00182(4)
P1 0.0156(3) 0.0224(4) 0.0176(3) 0.0006(3) 0.0015(3) -0.0017(3)
C4 0.0212(14) 0.0261(17) 0.0144(13) 0.0009(12) -0.0006(11) -0.0007(12)
C13 0.0252(15) 0.0275(17) 0.0260(16) 0.0012(14) 0.0017(12) 0.0072(13)
C3 0.0154(13) 0.0235(15) 0.0233(15) 0.0035(12) 0.0021(11) 0.0006(11)
C6 0.0211(15) 0.0252(16) 0.0289(17) 0.0004(14) 0.0001(12) -0.0030(12)
C15 0.0211(15) 0.0316(18) 0.0219(15) -0.0022(13) -0.0008(12) 0.0017(12)
C16 0.0263(17) 0.0341(19) 0.0210(15) -0.0033(14) 0.0037(13) 0.0026(13)
C1 0.0217(14) 0.0210(15) 0.0198(14) 0.0017(12) -0.0004(11) -0.0001(11)
C9 0.0245(15) 0.0203(15) 0.0219(15) 0.0006(12) 0.0026(12) -0.0008(12)
C2 0.0238(15) 0.0214(15) 0.0183(14) 0.0003(12) 0.0025(11) 0.0022(12)
C20 0.0245(16) 0.0239(16) 0.0270(16) 0.0004(13) 0.0013(12) -0.0013(12)
C19 0.0252(16) 0.0297(18) 0.0250(16) 0.0048(14) -0.0019(12) 0.0010(13)
C5 0.0197(14) 0.0321(18) 0.0202(15) -0.0005(13) 0.0039(11) -0.0005(12)
C14 0.0226(15) 0.0272(17) 0.0204(15) -0.0020(13) 0.0026(11) 0.0001(12)
C7 0.0327(18) 0.0256(17) 0.0221(16) -0.0030(13) -0.0039(13) -0.0044(13)
C10 0.0235(15) 0.0284(18) 0.0260(16) -0.0025(14) 0.0022(12) -0.0021(13)
C18 0.0231(16) 0.0332(19) 0.0340(18) 0.0054(15) 0.0080(13) 0.0076(13)
C8 0.0335(17) 0.0224(17) 0.0206(15) 0.0004(12) 0.0043(13) -0.0007(13)
C17 0.0301(17) 0.0263(17) 0.0203(15) 0.0044(13) 0.0043(12) 0.0007(13)
C11 0.0338(18) 0.0237(17) 0.0283(17) 0.0004(14) 0.0083(14) -0.0037(13)
C12 0.0349(18) 0.0269(17) 0.0260(17) 0.0026(14) 0.0073(14) 0.0039(14)

loop_
_atom_type_symbol
_atom_type_description
_atom_type_scat_dispersion_real
_atom_type_scat_dispersion_imag
_atom_type_scat_source
C C 0.0033 0.0016 'International Tables Vol C Tables 4.2.6.8 and 6.1.1.4'
H H 0.0000 0.0000 'International Tables Vol C Tables 4.2.6.8 and 6.1.1.4'
Bi Bi -4.1077 10.2566 'International Tables Vol C Tables 4.2.6.8 and 6.1.1.4'
P P 0.1023 0.0942 'International Tables Vol C Tables 4.2.6.8 and 6.1.1.4'

loop_
_geom_angle_atom_site_label_1
_geom_angle_atom_site_label_2
_geom_angle_atom_site_label_3
_geom_angle
_geom_angle_site_symmetry_1
_geom_angle_site_symmetry_3
_geom_angle_publ_flag
C1 Bi1 P1 93.20(8) . . ?
C1 Bi1 C2 93.65(12) . . ?
C2 Bi1 P1 96.55(8) . . ?
C4 P1 Bi1 103.19(10) . . ?
C4 P1 C3 110.74(15) . . ?
C3 P1 Bi1 98.73(10) . . ?
C15 C4 P1 116.2(2) . . ?
C15 C4 C16 109.0(3) . . ?
C15 C4 C17 109.1(3) . . ?
C16 C4 P1 109.6(2) . . ?
C17 C4 P1 104.7(2) . . ?
C17 C4 C16 107.9(3) . . ?
C14 C13 H13 119.9 . . ?
C12 C13 H13 119.9 . . ?
C12 C13 C14 120.2(3) . . ?
C20 C3 P1 117.1(2) . . ?
C20 C3 C19 109.2(3) . . ?
C20 C3 C18 109.6(3) . . ?
C19 C3 P1 105.1(2) . . ?
C18 C3 P1 108.4(2) . . ?
C18 C3 C19 106.8(3) . . ?
C5 C6 H6 120.0 . . ?
C5 C6 C7 120.0(3) . . ?
C7 C6 H6 120.0 . . ?
C4 C15 H15A 109.5 . . ?
C4 C15 H15B 109.5 . . ?
C4 C15 H15C 109.5 . . ?
H15A C15 H15B 109.5 . . ?
H15A C15 H15C 109.5 . . ?
H15B C15 H15C 109.5 . . ?
C4 C16 H16A 109.5 . . ?
C4 C16 H16B 109.5 . . ?
C4 C16 H16C 109.5 . . ?
H16A C16 H16B 109.5 . . ?
H16A C16 H16C 109.5 . . ?
H16B C16 H16C 109.5 . . ?
C9 C1 Bi1 117.4(2) . . ?
C9 C1 C5 118.9(3) . . ?
C5 C1 Bi1 123.7(2) . . ?
C1 C9 H9 119.7 . . ?
C8 C9 C1 120.6(3) . . ?
C8 C9 H9 119.7 . . ?
C14 C2 Bi1 117.1(2) . . ?
C10 C2 Bi1 123.6(2) . . ?
C10 C2 C14 119.3(3) . . ?
C3 C20 H20A 109.5 . . ?
C3 C20 H20B 109.5 . . ?
C3 C20 H20C 109.5 . . ?
H20A C20 H20B 109.5 . . ?
H20A C20 H20C 109.5 . . ?
H20B C20 H20C 109.5 . . ?
C3 C19 H19A 109.5 . . ?
C3 C19 H19B 109.5 . . ?
C3 C19 H19C 109.5 . . ?
H19A C19 H19B 109.5 . . ?
H19A C19 H19C 109.5 . . ?
H19B C19 H19C 109.5 . . ?
C6 C5 C1 120.4(3) . . ?
C6 C5 H5 119.8 . . ?
C1 C5 H5 119.8 . . ?
C13 C14 C2 120.2(3) . . ?
C13 C14 H14 119.9 . . ?
C2 C14 H14 119.9 . . ?
C6 C7 H7 120.1 . . ?
C8 C7 C6 119.8(3) . . ?
C8 C7 H7 120.1 . . ?
C2 C10 H10 119.8 . . ?
C2 C10 C11 120.4(3) . . ?
C11 C10 H10 119.8 . . ?
C3 C18 H18A 109.5 . . ?
C3 C18 H18B 109.5 . . ?
C3 C18 H18C 109.5 . . ?
H18A C18 H18B 109.5 . . ?
H18A C18 H18C 109.5 . . ?
H18B C18 H18C 109.5 . . ?
C9 C8 H8 119.8 . . ?
C7 C8 C9 120.3(3) . . ?
C7 C8 H8 119.8 . . ?
C4 C17 H17A 109.5 . . ?
C4 C17 H17B 109.5 . . ?
C4 C17 H17C 109.5 . . ?
H17A C17 H17B 109.5 . . ?
H17A C17 H17C 109.5 . . ?
H17B C17 H17C 109.5 . . ?
C10 C11 H11 120.0 . . ?
C12 C11 C10 120.0(3) . . ?
C12 C11 H11 120.0 . . ?
C13 C12 C11 119.9(3) . . ?
C13 C12 H12 120.0 . . ?
C11 C12 H12 120.0 . . ?

loop_
_geom_bond_atom_site_label_1
_geom_bond_atom_site_label_2
_geom_bond_distance
_geom_bond_site_symmetry_2
_geom_bond_publ_flag
Bi1 P1 2.6508(8) . ?
Bi1 C1 2.253(3) . ?
Bi1 C2 2.257(3) . ?
P1 C4 1.902(3) . ?
P1 C3 1.903(3) . ?
C4 C15 1.533(4) . ?
C4 C16 1.535(4) . ?
C4 C17 1.534(5) . ?
C13 H13 0.9500 . ?
C13 C14 1.386(5) . ?
C13 C12 1.383(5) . ?
C3 C20 1.523(4) . ?
C3 C19 1.537(5) . ?
C3 C18 1.536(4) . ?
C6 H6 0.9500 . ?
C6 C5 1.391(5) . ?
C6 C7 1.391(5) . ?
C15 H15A 0.9800 . ?
C15 H15B 0.9800 . ?
C15 H15C 0.9800 . ?
C16 H16A 0.9800 . ?
C16 H16B 0.9800 . ?
C16 H16C 0.9800 . ?
C1 C9 1.394(4) . ?
C1 C5 1.395(4) . ?
C9 H9 0.9500 . ?
C9 C8 1.385(5) . ?
C2 C14 1.398(4) . ?
C2 C10 1.385(5) . ?
C20 H20A 0.9800 . ?
C20 H20B 0.9800 . ?
C20 H20C 0.9800 . ?
C19 H19A 0.9800 . ?
C19 H19B 0.9800 . ?
C19 H19C 0.9800 . ?
C5 H5 0.9500 . ?
C14 H14 0.9500 . ?
C7 H7 0.9500 . ?
C7 C8 1.384(5) . ?
C10 H10 0.9500 . ?
C10 C11 1.393(5) . ?
C18 H18A 0.9800 . ?
C18 H18B 0.9800 . ?
C18 H18C 0.9800 . ?
C8 H8 0.9500 . ?
C17 H17A 0.9800 . ?
C17 H17B 0.9800 . ?
C17 H17C 0.9800 . ?
C11 H11 0.9500 . ?
C11 C12 1.386(5) . ?
C12 H12 0.9500 . ?
